data_1553890
loop_
_publ_author_name
'Jiang, Dong-Fang'
'Hu, Jie-Yu'
'Hao, Wen-Juan'
'Wang, Shu-Liang'
'Tu, Shu-Jiang'
'Jiang, Bo'

_publ_section_title
;
 Tunable Cu(i)-catalyzed site-selective dehydrogenative amination of
 \b,\g-unsaturated hydrazones for divergent synthesis of pyrazol-4-ones
 and 1,6-dihydropyradazines
;
_journal_issue 2
_journal_name_full 'Organic Chemistry Frontiers'
_journal_page_first 189
_journal_paper_doi 10.1039/C7QO00743D
_journal_volume 5
_journal_year 2018
_chemical_formula_sum 'C17 H14 Cl2 N2 O2 S'
_chemical_formula_weight 381.26
_space_group_IT_number 14
_space_group_name_Hall '-P 2yn'
_space_group_name_H-M_alt 'P 1 21/n 1'
_symmetry_cell_setting monoclinic
_symmetry_space_group_name_H-M 'P 1 21/n 1'
_atom_sites_solution_hydrogens geom
_atom_sites_solution_primary direct
_atom_sites_solution_secondary difmap
_audit_creation_method SHELXL-97
_audit_update_record
;
2017-08-20 deposited with the CCDC.
2017-09-28 downloaded from the CCDC.
;
_cell_angle_alpha 90.00
_cell_angle_beta 96.5120(10)
_cell_angle_gamma 90.00
_cell_formula_units_Z 4
_cell_length_a 11.6687(9)
_cell_length_b 8.7574(6)
_cell_length_c 17.8369(15)
_cell_measurement_reflns_used 1373
_cell_measurement_temperature 298(2)
_cell_measurement_theta_max 19.275
_cell_measurement_theta_min 2.298
_cell_volume 1810.9(2)
_computing_cell_refinement 'Bruker SMART'
_computing_data_collection 'Bruker SMART'
_computing_data_reduction 'Bruker SAINT'
_computing_molecular_graphics 'Bruker SHELXTL'
_computing_publication_material 'Bruker SHELXTL'
_computing_structure_refinement 'SHELXL-97 (Sheldrick, 1997)'
_computing_structure_solution 'SHELXS-97 (Sheldrick, 1990)'
_diffrn_ambient_temperature 298(2)
_diffrn_measured_fraction_theta_full 0.999
_diffrn_measured_fraction_theta_max 0.999
_diffrn_measurement_device_type 'CCD area detector'
_diffrn_measurement_method 'phi and omega scans'
_diffrn_radiation_monochromator graphite
_diffrn_radiation_source 'fine-focus sealed tube'
_diffrn_radiation_type MoK\a
_diffrn_radiation_wavelength 0.71073
_diffrn_reflns_av_R_equivalents 0.0665
_diffrn_reflns_av_sigmaI/netI 0.0717
_diffrn_reflns_limit_h_max 13
_diffrn_reflns_limit_h_min -13
_diffrn_reflns_limit_k_max 6
_diffrn_reflns_limit_k_min -10
_diffrn_reflns_limit_l_max 21
_diffrn_reflns_limit_l_min -19
_diffrn_reflns_number 8877
_diffrn_reflns_theta_full 25.02
_diffrn_reflns_theta_max 25.02
_diffrn_reflns_theta_min 2.30
_exptl_absorpt_coefficient_mu 0.485
_exptl_absorpt_correction_T_max 0.9352
_exptl_absorpt_correction_T_min 0.8966
_exptl_absorpt_correction_type multi-scan
_exptl_absorpt_process_details sadabs
_exptl_crystal_colour yellow
_exptl_crystal_density_diffrn 1.398
_exptl_crystal_density_method 'not measured'
_exptl_crystal_description block
_exptl_crystal_F_000 784
_exptl_crystal_size_max 0.23
_exptl_crystal_size_mid 0.18
_exptl_crystal_size_min 0.14
_refine_diff_density_max 0.240
_refine_diff_density_min -0.225
_refine_diff_density_rms 0.044
_refine_ls_extinction_method none
_refine_ls_goodness_of_fit_ref 0.996
_refine_ls_hydrogen_treatment mixed
_refine_ls_matrix_type full
_refine_ls_number_parameters 218
_refine_ls_number_reflns 3194
_refine_ls_number_restraints 0
_refine_ls_restrained_S_all 0.996
_refine_ls_R_factor_all 0.1131
_refine_ls_R_factor_gt 0.0508
_refine_ls_shift/su_max 0.000
_refine_ls_shift/su_mean 0.000
_refine_ls_structure_factor_coef Fsqd
_refine_ls_weighting_details 'calc w=1/[\s^2^(Fo^2^)+(0.0254P)^2^+0.0000P] where P=(Fo^2^+2Fc^2^)/3'
_refine_ls_weighting_scheme calc
_refine_ls_wR_factor_gt 0.0895
_refine_ls_wR_factor_ref 0.1018
_reflns_number_gt 1538
_reflns_number_total 3194
_reflns_threshold_expression >2sigma(I)
_cod_data_source_file c7qo00743d2.cif
_cod_data_source_block 161110d
_cod_depositor_comments
;
The following automatic conversions were performed:

data item '_symmetry_cell_setting' value 'Monoclinic' was changed to
'monoclinic' in accordance with the
/home/saulius/struct/COD-crude-data/automatic-downloads/DataCite-retrospective/RSC/depositions/lib/dictionaries/cif_core.dic
dictionary named 'cif_core.dic' version 2.4.2 last updated on
2011-04-26.

Automatic conversion script
Id: cif_fix_values 6909 2019-04-08 15:41:33Z antanas 
;
_cod_original_sg_symbol_H-M P2(1)/n
_cod_database_code 1553890

loop_
_symmetry_equiv_pos_as_xyz
'x, y, z'
'-x+1/2, y+1/2, -z+1/2'
'-x, -y, -z'
'x-1/2, -y-1/2, z-1/2'

loop_
_atom_site_label
_atom_site_type_symbol
_atom_site_fract_x
_atom_site_fract_y
_atom_site_fract_z
_atom_site_U_iso_or_equiv
_atom_site_adp_type
_atom_site_occupancy
_atom_site_symmetry_multiplicity
_atom_site_calc_flag
_atom_site_refinement_flags
Cl1 Cl 1.03241(10) 0.20181(13) -0.09705(6) 0.1171(5) Uani 1 1 d .
Cl2 Cl 0.26360(11) -0.02911(14) 0.10447(8) 0.1300(5) Uani 1 1 d .
N1 N 0.6286(2) 0.5798(3) 0.18985(13) 0.0630(7) Uani 1 1 d .
N2 N 0.6846(2) 0.5148(3) 0.13143(13) 0.0635(8) Uani 1 1 d .
O1 O 0.44403(17) 0.6815(3) 0.22308(11) 0.0815(7) Uani 1 1 d .
O2 O 0.48686(18) 0.6890(3) 0.08995(11) 0.0777(7) Uani 1 1 d .
S1 S 0.49017(7) 0.61144(12) 0.16045(5) 0.0694(3) Uani 1 1 d .
C1 C 0.7910(3) 0.4752(4) 0.15067(17) 0.0593(9) Uani 1 1 d .
C2 C 0.8471(3) 0.4914(4) 0.22797(18) 0.0738(11) Uani 1 1 d .
H2 H 0.9272 0.4893 0.2373 0.089 Uiso 1 1 calc R
C3 C 0.7840(3) 0.5090(4) 0.28444(18) 0.0674(10) Uani 1 1 d .
C4 C 0.6551(3) 0.5095(4) 0.26463(16) 0.0756(11) Uani 1 1 d .
H4A H 0.6258 0.4059 0.2639 0.091 Uiso 1 1 calc R
H4B H 0.6189 0.5671 0.3020 0.091 Uiso 1 1 calc R
C5 C 0.8514(3) 0.4068(4) 0.08966(17) 0.0596(9) Uani 1 1 d .
C6 C 0.8092(3) 0.4245(4) 0.01519(19) 0.0783(11) Uani 1 1 d .
H6 H 0.7418 0.4804 0.0032 0.094 Uiso 1 1 calc R
C7 C 0.8635(3) 0.3620(5) -0.04253(19) 0.0830(11) Uani 1 1 d .
H7 H 0.8325 0.3749 -0.0925 0.100 Uiso 1 1 calc R
C8 C 0.9624(3) 0.2816(4) -0.0256(2) 0.0772(11) Uani 1 1 d .
C9 C 1.0072(3) 0.2614(4) 0.0473(2) 0.0887(12) Uani 1 1 d .
H9 H 1.0741 0.2043 0.0586 0.106 Uiso 1 1 calc R
C10 C 0.9527(3) 0.3266(4) 0.10551(19) 0.0804(11) Uani 1 1 d .
H10 H 0.9851 0.3156 0.1553 0.097 Uiso 1 1 calc R
C11 C 0.8278(3) 0.5186(4) 0.36641(18) 0.0986(13) Uani 1 1 d .
H11A H 0.9105 0.5143 0.3723 0.148 Uiso 1 1 calc R
H11B H 0.7979 0.4345 0.3928 0.148 Uiso 1 1 calc R
H11C H 0.8030 0.6129 0.3867 0.148 Uiso 1 1 calc R
C12 C 0.4266(2) 0.4306(4) 0.14536(17) 0.0617(9) Uani 1 1 d .
C13 C 0.3628(3) 0.3687(5) 0.19844(18) 0.0833(11) Uani 1 1 d .
H13 H 0.3532 0.4222 0.2423 0.100 Uiso 1 1 calc R
C14 C 0.3133(3) 0.2260(5) 0.1856(2) 0.0977(13) Uani 1 1 d .
H14 H 0.2706 0.1830 0.2212 0.117 Uiso 1 1 calc R
C15 C 0.3268(3) 0.1484(5) 0.1209(2) 0.0822(11) Uani 1 1 d .
C16 C 0.3906(3) 0.2096(5) 0.06820(19) 0.0792(11) Uani 1 1 d .
H16 H 0.4001 0.1558 0.0244 0.095 Uiso 1 1 calc R
C17 C 0.4406(3) 0.3514(5) 0.08063(17) 0.0708(10) Uani 1 1 d .
H17 H 0.4840 0.3934 0.0451 0.085 Uiso 1 1 calc R

loop_
_atom_site_aniso_label
_atom_site_aniso_U_11
_atom_site_aniso_U_22
_atom_site_aniso_U_33
_atom_site_aniso_U_23
_atom_site_aniso_U_13
_atom_site_aniso_U_12
Cl1 0.1174(9) 0.1193(10) 0.1254(9) -0.0368(7) 0.0603(7) -0.0013(7)
Cl2 0.1142(10) 0.0956(9) 0.1808(12) 0.0019(8) 0.0196(8) -0.0163(7)
N1 0.0581(17) 0.086(2) 0.0459(15) 0.0017(15) 0.0108(13) 0.0020(16)
N2 0.0606(19) 0.081(2) 0.0513(16) 0.0028(15) 0.0151(14) -0.0022(15)
O1 0.0717(15) 0.110(2) 0.0651(14) -0.0209(14) 0.0177(12) 0.0096(13)
O2 0.0832(16) 0.0894(18) 0.0618(14) 0.0091(13) 0.0132(11) 0.0124(14)
S1 0.0623(6) 0.0894(8) 0.0577(6) -0.0051(6) 0.0119(4) 0.0071(5)
C1 0.051(2) 0.068(2) 0.059(2) 0.0092(18) 0.0102(18) -0.0095(18)
C2 0.057(2) 0.096(3) 0.067(2) 0.000(2) 0.006(2) -0.002(2)
C3 0.062(2) 0.082(3) 0.057(2) -0.0024(19) 0.0005(18) 0.0022(19)
C4 0.074(3) 0.103(3) 0.051(2) -0.003(2) 0.0102(17) -0.003(2)
C5 0.053(2) 0.068(2) 0.059(2) 0.009(2) 0.0147(17) -0.0033(19)
C6 0.073(2) 0.092(3) 0.071(3) -0.002(2) 0.013(2) 0.017(2)
C7 0.085(3) 0.104(3) 0.061(2) -0.007(2) 0.016(2) 0.011(3)
C8 0.077(3) 0.078(3) 0.081(3) -0.011(2) 0.029(2) -0.013(2)
C9 0.065(2) 0.098(3) 0.107(3) 0.001(3) 0.028(2) 0.017(2)
C10 0.064(2) 0.104(3) 0.075(2) 0.010(2) 0.012(2) 0.013(2)
C11 0.090(3) 0.135(4) 0.067(2) -0.012(2) -0.009(2) 0.009(3)
C12 0.050(2) 0.088(3) 0.0486(19) 0.004(2) 0.0101(16) 0.0087(19)
C13 0.077(3) 0.112(4) 0.066(2) -0.002(2) 0.028(2) 0.002(3)
C14 0.083(3) 0.113(4) 0.103(3) 0.015(3) 0.034(2) -0.013(3)
C15 0.062(2) 0.088(3) 0.095(3) 0.004(3) 0.005(2) 0.005(2)
C16 0.073(3) 0.095(3) 0.068(2) -0.004(2) 0.004(2) 0.004(2)
C17 0.067(2) 0.090(3) 0.056(2) 0.004(2) 0.0113(17) 0.001(2)

loop_
_atom_type_symbol
_atom_type_description
_atom_type_scat_dispersion_real
_atom_type_scat_dispersion_imag
_atom_type_scat_source
C C 0.0033 0.0016 'International Tables Vol C Tables 4.2.6.8 and 6.1.1.4'
H H 0.0000 0.0000 'International Tables Vol C Tables 4.2.6.8 and 6.1.1.4'
N N 0.0061 0.0033 'International Tables Vol C Tables 4.2.6.8 and 6.1.1.4'
O O 0.0106 0.0060 'International Tables Vol C Tables 4.2.6.8 and 6.1.1.4'
S S 0.1246 0.1234 'International Tables Vol C Tables 4.2.6.8 and 6.1.1.4'
Cl Cl 0.1484 0.1585 'International Tables Vol C Tables 4.2.6.8 and 6.1.1.4'

loop_
_geom_angle_atom_site_label_1
_geom_angle_atom_site_label_2
_geom_angle_atom_site_label_3
_geom_angle
N2 N1 C4 115.7(2)
N2 N1 S1 110.42(19)
C4 N1 S1 117.0(2)
C1 N2 N1 115.0(2)
O2 S1 O1 120.59(14)
O2 S1 N1 106.60(13)
O1 S1 N1 105.24(13)
O2 S1 C12 109.01(14)
O1 S1 C12 108.42(14)
N1 S1 C12 106.03(14)
N2 C1 C2 122.4(3)
N2 C1 C5 115.6(3)
C2 C1 C5 121.9(3)
C3 C2 C1 120.0(3)
C3 C2 H2 120.0
C1 C2 H2 120.0
C2 C3 C11 126.4(3)
C2 C3 C4 116.7(3)
C11 C3 C4 116.8(3)
N1 C4 C3 108.5(3)
N1 C4 H4A 110.0
C3 C4 H4A 110.0
N1 C4 H4B 110.0
C3 C4 H4B 110.0
H4A C4 H4B 108.4
C6 C5 C10 117.5(3)
C6 C5 C1 121.0(3)
C10 C5 C1 121.5(3)
C5 C6 C7 122.2(3)
C5 C6 H6 118.9
C7 C6 H6 118.9
C8 C7 C6 119.4(3)
C8 C7 H7 120.3
C6 C7 H7 120.3
C9 C8 C7 120.4(3)
C9 C8 Cl1 119.3(3)
C7 C8 Cl1 120.3(3)
C8 C9 C10 120.0(3)
C8 C9 H9 120.0
C10 C9 H9 120.0
C5 C10 C9 120.5(3)
C5 C10 H10 119.7
C9 C10 H10 119.7
C3 C11 H11A 109.5
C3 C11 H11B 109.5
H11A C11 H11B 109.5
C3 C11 H11C 109.5
H11A C11 H11C 109.5
H11B C11 H11C 109.5
C17 C12 C13 120.3(4)
C17 C12 S1 119.7(3)
C13 C12 S1 120.0(3)
C12 C13 C14 119.2(4)
C12 C13 H13 120.4
C14 C13 H13 120.4
C15 C14 C13 120.3(4)
C15 C14 H14 119.9
C13 C14 H14 119.9
C14 C15 C16 120.5(4)
C14 C15 Cl2 120.2(3)
C16 C15 Cl2 119.2(3)
C15 C16 C17 119.6(4)
C15 C16 H16 120.2
C17 C16 H16 120.2
C12 C17 C16 120.1(3)
C12 C17 H17 120.0
C16 C17 H17 120.0

loop_
_geom_bond_atom_site_label_1
_geom_bond_atom_site_label_2
_geom_bond_distance
Cl1 C8 1.736(3)
Cl2 C15 1.731(4)
N1 N2 1.411(3)
N1 C4 1.470(3)
N1 S1 1.663(3)
N2 C1 1.297(4)
O1 S1 1.4320(19)
O2 S1 1.426(2)
S1 C12 1.757(3)
C1 C2 1.465(4)
C1 C5 1.488(4)
C2 C3 1.322(4)
C2 H2 0.9300
C3 C11 1.495(4)
C3 C4 1.505(4)
C4 H4A 0.9700
C4 H4B 0.9700
C5 C6 1.372(4)
C5 C10 1.376(4)
C6 C7 1.382(4)
C6 H6 0.9300
C7 C8 1.357(5)
C7 H7 0.9300
C8 C9 1.356(4)
C9 C10 1.399(4)
C9 H9 0.9300
C10 H10 0.9300
C11 H11A 0.9600
C11 H11B 0.9600
C11 H11C 0.9600
C12 C17 1.373(4)
C12 C13 1.380(4)
C13 C14 1.384(5)
C13 H13 0.9300
C14 C15 1.363(5)
C14 H14 0.9300
C15 C16 1.374(4)
C16 C17 1.379(4)
C16 H16 0.9300
C17 H17 0.9300

loop_
_geom_torsion_atom_site_label_1
_geom_torsion_atom_site_label_2
_geom_torsion_atom_site_label_3
_geom_torsion_atom_site_label_4
_geom_torsion
C4 N1 N2 C1 -39.3(4)
S1 N1 N2 C1 -175.0(2)
N2 N1 S1 O2 -48.9(2)
C4 N1 S1 O2 176.0(2)
N2 N1 S1 O1 -178.08(19)
C4 N1 S1 O1 46.8(3)
N2 N1 S1 C12 67.1(2)
C4 N1 S1 C12 -68.0(2)
N1 N2 C1 C2 2.2(4)
N1 N2 C1 C5 -179.9(2)
N2 C1 C2 C3 17.8(5)
C5 C1 C2 C3 -160.0(3)
C1 C2 C3 C11 176.5(3)
C1 C2 C3 C4 0.6(5)
N2 N1 C4 C3 54.2(3)
S1 N1 C4 C3 -173.0(2)
C2 C3 C4 N1 -33.6(4)
C11 C3 C4 N1 150.2(3)
N2 C1 C5 C6 17.6(4)
C2 C1 C5 C6 -164.5(3)
N2 C1 C5 C10 -163.9(3)
C2 C1 C5 C10 14.0(5)
C10 C5 C6 C7 1.5(5)
C1 C5 C6 C7 -179.9(3)
C5 C6 C7 C8 -0.7(6)
C6 C7 C8 C9 0.6(6)
C6 C7 C8 Cl1 180.0(3)
C7 C8 C9 C10 -1.4(6)
Cl1 C8 C9 C10 179.2(3)
C6 C5 C10 C9 -2.3(5)
C1 C5 C10 C9 179.1(3)
C8 C9 C10 C5 2.3(6)
O2 S1 C12 C17 35.5(3)
O1 S1 C12 C17 168.5(2)
N1 S1 C12 C17 -78.9(3)
O2 S1 C12 C13 -144.5(3)
O1 S1 C12 C13 -11.5(3)
N1 S1 C12 C13 101.1(3)
C17 C12 C13 C14 0.0(5)
S1 C12 C13 C14 180.0(3)
C12 C13 C14 C15 -0.5(6)
C13 C14 C15 C16 0.8(6)
C13 C14 C15 Cl2 -179.3(3)
C14 C15 C16 C17 -0.5(5)
Cl2 C15 C16 C17 179.6(3)
C13 C12 C17 C16 0.2(5)
S1 C12 C17 C16 -179.7(3)
C15 C16 C17 C12 0.0(5)
